data_2224462
loop_
_publ_author_name
'Goh, Jia Hao'
'Fun, Hoong-Kun'
Nithinchandra
'Rai, N. Satheesh'
'Kalluraya, B.'

_publ_section_title (4-Methylphenyl)[1-(4-methylphenyl)-3-(5-nitro-2-furyl)-1<i>H</i>-pyrazol-4-yl]methanone
_journal_coeditor_code TK2571
_journal_issue 12
_journal_name_full 'Acta Crystallographica Section E'
_journal_page_first o3099
_journal_page_last o3100
_journal_paper_doi 10.1107/S1600536809047758
_journal_volume 65
_journal_year 2009
_chemical_formula_iupac 'C22 H17 N3 O4'
_chemical_formula_moiety 'C22 H17 N3 O4'
_chemical_formula_sum 'C22 H17 N3 O4'
_chemical_formula_weight 387.39
_chemical_name_systematic
;
(4-Methylphenyl)[1-(4-methylphenyl)-3-(5-nitro-2-furyl)-1<i>H</i>-pyrazol-
4-yl]methanone
;
_space_group_IT_number 2
_symmetry_cell_setting triclinic
_symmetry_space_group_name_Hall '-P 1'
_symmetry_space_group_name_H-M 'P -1'
_atom_sites_solution_hydrogens geom
_atom_sites_solution_primary direct
_atom_sites_solution_secondary difmap
_audit_creation_method SHELXL-97
_cell_angle_alpha 88.0510(10)
_cell_angle_beta 85.9300(10)
_cell_angle_gamma 70.4950(10)
_cell_formula_units_Z 2
_cell_length_a 9.6398(2)
_cell_length_b 9.9160(2)
_cell_length_c 10.1815(2)
_cell_measurement_reflns_used 9115
_cell_measurement_temperature 100.00(10)
_cell_measurement_theta_max 29.9
_cell_measurement_theta_min 2.2
_cell_volume 915.01(3)
_computing_cell_refinement 'SAINT (Bruker, 2005)'
_computing_data_collection 'APEX2 (Bruker, 2005)'
_computing_data_reduction 'SAINT (Bruker, 2005)'
_computing_molecular_graphics 'SHELXTL (Sheldrick, 2008)'
_computing_publication_material
;
SHELXTL (Sheldrick, 2008) and PLATON (Spek, 2009)
;
_computing_structure_refinement 'SHELXTL (Sheldrick, 2008)'
_computing_structure_solution 'SHELXTL (Sheldrick, 2008)'
_diffrn_ambient_temperature 100.00(10)
_diffrn_measured_fraction_theta_full 0.993
_diffrn_measured_fraction_theta_max 0.993
_diffrn_measurement_device_type
;
Bruker SMART APEXII CCD area-detector
;
_diffrn_measurement_method '\f and \w'
_diffrn_radiation_monochromator graphite
_diffrn_radiation_source 'fine-focus sealed tube'
_diffrn_radiation_type MoK\a
_diffrn_radiation_wavelength 0.71073
_diffrn_reflns_av_R_equivalents 0.032
_diffrn_reflns_av_sigmaI/netI 0.037
_diffrn_reflns_limit_h_max 13
_diffrn_reflns_limit_h_min -13
_diffrn_reflns_limit_k_max 13
_diffrn_reflns_limit_k_min -13
_diffrn_reflns_limit_l_max 13
_diffrn_reflns_limit_l_min -14
_diffrn_reflns_number 21316
_diffrn_reflns_theta_full 29.9
_diffrn_reflns_theta_max 29.9
_diffrn_reflns_theta_min 2.2
_diffrn_standards_number 0
_exptl_absorpt_coefficient_mu 0.099
_exptl_absorpt_correction_T_max 0.989
_exptl_absorpt_correction_T_min 0.963
_exptl_absorpt_correction_type multi-scan
_exptl_absorpt_process_details '(<i>SADABS</i>; Bruker, 2005)'
_exptl_crystal_colour orange
_exptl_crystal_density_diffrn 1.406
_exptl_crystal_density_method 'not measured'
_exptl_crystal_description block
_exptl_crystal_F_000 404
_exptl_crystal_size_max 0.388
_exptl_crystal_size_mid 0.228
_exptl_crystal_size_min 0.109
_refine_diff_density_max 0.51
_refine_diff_density_min -0.29
_refine_ls_extinction_method none
_refine_ls_goodness_of_fit_ref 1.08
_refine_ls_hydrogen_treatment constr
_refine_ls_matrix_type full
_refine_ls_number_parameters 264
_refine_ls_number_reflns 5261
_refine_ls_number_restraints 0
_refine_ls_restrained_S_all 1.08
_refine_ls_R_factor_all 0.079
_refine_ls_R_factor_gt 0.060
_refine_ls_shift/su_max_lt 0.001
_refine_ls_shift/su_mean 0.000
_refine_ls_structure_factor_coef Fsqd
_refine_ls_weighting_details 'calc w=1/[\s^2^(Fo^2^)+(0.0554P)^2^+0.6909P] where P=(Fo^2^+2Fc^2^)/3'
_refine_ls_weighting_scheme calc
_refine_ls_wR_factor_gt 0.135
_refine_ls_wR_factor_ref 0.144
_reflns_number_gt 4131
_reflns_number_total 5261
_reflns_threshold_expression I>2\s(I)
_cod_data_source_file tk2571.cif
_cod_data_source_block I
_cod_depositor_comments
;
The following automatic conversions were performed:
'_symmetry_cell_setting' value 'Triclinic' changed to 'triclinic'
according to '/home/saulius/struct/CIF-dictionaries/cif_core.dic'
dictionary named 'cif_core.dic' version 2.4.1 from 2010-06-29.

Automatic conversion script
Id: cif_fix_enum 1527 2010-12-29 10:47:43Z saulius 

The following automatic conversions were performed:

'_symmetry_cell_setting' value 'Triclinic' changed to 'triclinic'
according to /home/saulius/struct/CIF-dictionaries/cif_core.dic
dictionary named 'cif_core.dic' version 2.4.1 from 2010-06-29.

Automatic conversion script
Id: cif_fix_values 1715 2011-07-08 13:25:40Z adriana 
;
_cod_database_code 2224462
_cod_database_fobs_code 2224462

loop_
_symmetry_equiv_pos_as_xyz
'x, y, z'
'-x, -y, -z'

loop_
_atom_site_type_symbol
_atom_site_label
_atom_site_fract_x
_atom_site_fract_y
_atom_site_fract_z
_atom_site_U_iso_or_equiv
_atom_site_adp_type
_atom_site_calc_flag
_atom_site_refinement_flags
_atom_site_occupancy
_atom_site_disorder_assembly
_atom_site_disorder_group
O O1 0.37746(12) -0.18217(11) 0.54625(12) 0.0192(3) Uani d . 1 . .
O O2 0.27874(13) 0.22439(13) 0.28781(12) 0.0220(3) Uani d . 1 . .
O O3 0.71075(14) -0.45933(13) 0.52077(13) 0.0275(3) Uani d . 1 . .
O O4 0.51656(15) -0.43098(14) 0.65457(15) 0.0329(3) Uani d . 1 . .
N N1 -0.00353(15) 0.13036(14) 0.62991(13) 0.0165(3) Uani d . 1 . .
N N2 0.12266(15) 0.01582(14) 0.61610(14) 0.0173(3) Uani d . 1 . .
N N3 0.58353(16) -0.39214(15) 0.56224(15) 0.0218(3) Uani d . 1 . .
C C1 -0.11237(18) 0.36641(17) 0.26082(16) 0.0190(3) Uani d . 1 . .
H H1A -0.1398 0.2924 0.3004 0.023 Uiso calc R 1 . .
C C2 -0.21404(19) 0.47566(19) 0.19334(17) 0.0221(4) Uani d . 1 . .
H H2A -0.3088 0.4727 0.1870 0.026 Uiso calc R 1 . .
C C3 -0.17692(19) 0.58885(18) 0.13536(17) 0.0227(4) Uani d . 1 . .
C C4 -0.03428(19) 0.59078(18) 0.14428(17) 0.0227(4) Uani d . 1 . .
H H4A -0.0079 0.6663 0.1067 0.027 Uiso calc R 1 . .
C C5 0.06906(19) 0.48115(17) 0.20874(17) 0.0206(3) Uani d . 1 . .
H H5A 0.1647 0.4827 0.2121 0.025 Uiso calc R 1 . .
C C6 0.03091(18) 0.36868(16) 0.26861(16) 0.0171(3) Uani d . 1 . .
C C7 0.15071(18) 0.25230(16) 0.33197(16) 0.0169(3) Uani d . 1 . .
C C8 0.11205(17) 0.17708(16) 0.44824(16) 0.0162(3) Uani d . 1 . .
C C9 0.19410(17) 0.04329(16) 0.50694(16) 0.0160(3) Uani d . 1 . .
C C10 0.33574(18) -0.06208(16) 0.46636(16) 0.0167(3) Uani d . 1 . .
C C11 0.44312(18) -0.06981(17) 0.36922(16) 0.0202(3) Uani d . 1 . .
H H11A 0.4408 -0.0024 0.3029 0.024 Uiso calc R 1 . .
C C12 0.55914(19) -0.20056(17) 0.38871(17) 0.0209(3) Uani d . 1 . .
H H12A 0.6478 -0.2365 0.3386 0.025 Uiso calc R 1 . .
C C13 0.51276(18) -0.26116(16) 0.49567(17) 0.0192(3) Uani d . 1 . .
C C14 -0.01294(18) 0.22782(16) 0.53221(16) 0.0170(3) Uani d . 1 . .
H H14A -0.0897 0.3137 0.5230 0.020 Uiso calc R 1 . .
C C15 -0.10373(17) 0.13658(16) 0.74182(16) 0.0164(3) Uani d . 1 . .
C C16 -0.07593(19) 0.02085(18) 0.82857(17) 0.0216(3) Uani d . 1 . .
H H16A 0.0039 -0.0619 0.8115 0.026 Uiso calc R 1 . .
C C17 -0.1685(2) 0.03015(19) 0.94092(18) 0.0246(4) Uani d . 1 . .
H H17A -0.1504 -0.0482 0.9980 0.029 Uiso calc R 1 . .
C C18 -0.28747(19) 0.1528(2) 0.97094(17) 0.0227(4) Uani d . 1 . .
C C19 -0.31491(19) 0.26609(18) 0.88030(17) 0.0225(4) Uani d . 1 . .
H H19A -0.3948 0.3488 0.8973 0.027 Uiso calc R 1 . .
C C20 -0.22600(18) 0.25837(17) 0.76544(17) 0.0194(3) Uani d . 1 . .
H H20A -0.2480 0.3338 0.7050 0.023 Uiso calc R 1 . .
C C21 -0.2876(2) 0.7069(2) 0.0625(2) 0.0360(5) Uani d . 1 . .
H H21A -0.2859 0.7979 0.0900 0.054 Uiso calc R 1 . .
H H21B -0.3844 0.7011 0.0816 0.054 Uiso calc R 1 . .
H H21C -0.2628 0.6967 -0.0305 0.054 Uiso calc R 1 . .
C C22 -0.3809(2) 0.1612(2) 1.09795(19) 0.0325(5) Uani d . 1 . .
H H22A -0.3183 0.1206 1.1685 0.049 Uiso calc R 1 . .
H H22B -0.4475 0.1089 1.0894 0.049 Uiso calc R 1 . .
H H22C -0.4363 0.2595 1.1167 0.049 Uiso calc R 1 . .

loop_
_atom_site_aniso_label
_atom_site_aniso_U_11
_atom_site_aniso_U_22
_atom_site_aniso_U_33
_atom_site_aniso_U_12
_atom_site_aniso_U_13
_atom_site_aniso_U_23
O1 0.0163(6) 0.0132(5) 0.0240(6) 0.0000(4) 0.0004(4) 0.0034(4)
O2 0.0183(6) 0.0197(6) 0.0252(6) -0.0038(5) 0.0025(5) 0.0048(5)
O3 0.0230(6) 0.0198(6) 0.0288(7) 0.0067(5) 0.0010(5) -0.0002(5)
O4 0.0273(7) 0.0218(6) 0.0426(8) -0.0017(5) 0.0048(6) 0.0128(6)
N1 0.0154(6) 0.0126(6) 0.0187(7) -0.0015(5) 0.0008(5) 0.0015(5)
N2 0.0149(6) 0.0121(6) 0.0216(7) -0.0004(5) -0.0003(5) 0.0007(5)
N3 0.0208(7) 0.0152(6) 0.0251(8) -0.0003(5) -0.0016(6) 0.0004(5)
C1 0.0196(8) 0.0170(7) 0.0191(8) -0.0052(6) 0.0016(6) 0.0035(6)
C2 0.0166(8) 0.0251(8) 0.0218(8) -0.0040(6) -0.0001(6) 0.0048(7)
C3 0.0198(8) 0.0226(8) 0.0198(8) -0.0003(6) 0.0008(6) 0.0064(6)
C4 0.0242(8) 0.0173(7) 0.0246(9) -0.0053(6) -0.0002(7) 0.0069(6)
C5 0.0206(8) 0.0179(7) 0.0223(8) -0.0055(6) -0.0013(6) 0.0029(6)
C6 0.0184(7) 0.0138(7) 0.0169(7) -0.0028(6) -0.0004(6) 0.0016(6)
C7 0.0192(8) 0.0134(7) 0.0172(7) -0.0045(6) 0.0001(6) 0.0019(6)
C8 0.0163(7) 0.0122(6) 0.0186(8) -0.0029(5) -0.0015(6) 0.0015(5)
C9 0.0169(7) 0.0122(6) 0.0176(7) -0.0032(5) -0.0009(6) 0.0011(5)
C10 0.0177(7) 0.0117(6) 0.0191(8) -0.0028(6) -0.0029(6) 0.0013(5)
C11 0.0210(8) 0.0165(7) 0.0186(8) -0.0007(6) -0.0006(6) 0.0014(6)
C12 0.0187(8) 0.0182(7) 0.0205(8) 0.0008(6) 0.0002(6) -0.0023(6)
C13 0.0168(8) 0.0138(7) 0.0223(8) 0.0010(6) -0.0009(6) -0.0005(6)
C14 0.0175(7) 0.0126(6) 0.0189(8) -0.0024(6) -0.0010(6) 0.0023(5)
C15 0.0159(7) 0.0155(7) 0.0174(7) -0.0048(6) -0.0003(6) 0.0001(6)
C16 0.0211(8) 0.0176(7) 0.0227(8) -0.0026(6) -0.0003(6) 0.0037(6)
C17 0.0242(9) 0.0257(8) 0.0226(9) -0.0077(7) -0.0009(7) 0.0079(7)
C18 0.0197(8) 0.0304(9) 0.0183(8) -0.0090(7) 0.0004(6) 0.0013(7)
C19 0.0174(8) 0.0221(8) 0.0251(9) -0.0032(6) 0.0017(6) -0.0015(7)
C20 0.0182(8) 0.0152(7) 0.0229(8) -0.0036(6) 0.0004(6) 0.0028(6)
C21 0.0218(9) 0.0388(11) 0.0377(11) 0.0001(8) 0.0009(8) 0.0226(9)
C22 0.0253(10) 0.0465(12) 0.0210(9) -0.0070(8) 0.0033(7) 0.0053(8)

loop_
_atom_type_symbol
_atom_type_description
_atom_type_scat_dispersion_real
_atom_type_scat_dispersion_imag
_atom_type_scat_source
C C 0.0033 0.0016 'International Tables Vol C Tables 4.2.6.8 and 6.1.1.4'
H H 0.0000 0.0000 'International Tables Vol C Tables 4.2.6.8 and 6.1.1.4'
N N 0.0061 0.0033 'International Tables Vol C Tables 4.2.6.8 and 6.1.1.4'
O O 0.0106 0.0060 'International Tables Vol C Tables 4.2.6.8 and 6.1.1.4'

loop_
_geom_angle_atom_site_label_1
_geom_angle_atom_site_label_2
_geom_angle_atom_site_label_3
_geom_angle_site_symmetry_1
_geom_angle_site_symmetry_3
_geom_angle
_geom_angle_publ_flag
C13 O1 C10 . . 104.73(12) ?
C14 N1 N2 . . 112.14(13) ?
C14 N1 C15 . . 128.60(13) ?
N2 N1 C15 . . 119.22(13) ?
C9 N2 N1 . . 105.09(12) ?
O4 N3 O3 . . 124.62(14) ?
O4 N3 C13 . . 119.26(14) ?
O3 N3 C13 . . 116.12(14) ?
C2 C1 C6 . . 119.62(15) ?
C2 C1 H1A . . 120.2 ?
C6 C1 H1A . . 120.2 ?
C3 C2 C1 . . 121.40(16) ?
C3 C2 H2A . . 119.3 ?
C1 C2 H2A . . 119.3 ?
C2 C3 C4 . . 118.62(15) ?
C2 C3 C21 . . 121.14(17) ?
C4 C3 C21 . . 120.24(16) ?
C5 C4 C3 . . 120.63(16) ?
C5 C4 H4A . . 119.7 ?
C3 C4 H4A . . 119.7 ?
C4 C5 C6 . . 120.65(16) ?
C4 C5 H5A . . 119.7 ?
C6 C5 H5A . . 119.7 ?
C5 C6 C1 . . 119.07(15) ?
C5 C6 C7 . . 117.08(15) ?
C1 C6 C7 . . 123.77(14) ?
O2 C7 C8 . . 121.55(14) ?
O2 C7 C6 . . 119.45(14) ?
C8 C7 C6 . . 118.98(14) ?
C14 C8 C9 . . 103.84(13) ?
C14 C8 C7 . . 126.10(14) ?
C9 C8 C7 . . 129.94(14) ?
N2 C9 C8 . . 111.20(13) ?
N2 C9 C10 . . 117.80(13) ?
C8 C9 C10 . . 131.00(15) ?
C11 C10 O1 . . 110.18(13) ?
C11 C10 C9 . . 135.41(15) ?
O1 C10 C9 . . 114.36(13) ?
C10 C11 C12 . . 106.90(14) ?
C10 C11 H11A . . 126.6 ?
C12 C11 H11A . . 126.6 ?
C13 C12 C11 . . 104.92(14) ?
C13 C12 H12A . . 127.5 ?
C11 C12 H12A . . 127.5 ?
C12 C13 O1 . . 113.27(14) ?
C12 C13 N3 . . 130.32(15) ?
O1 C13 N3 . . 116.41(14) ?
N1 C14 C8 . . 107.72(13) ?
N1 C14 H14A . . 126.1 ?
C8 C14 H14A . . 126.1 ?
C16 C15 C20 . . 120.22(15) ?
C16 C15 N1 . . 119.28(14) ?
C20 C15 N1 . . 120.49(14) ?
C17 C16 C15 . . 119.23(15) ?
C17 C16 H16A . . 120.4 ?
C15 C16 H16A . . 120.4 ?
C16 C17 C18 . . 122.08(16) ?
C16 C17 H17A . . 119.0 ?
C18 C17 H17A . . 119.0 ?
C17 C18 C19 . . 117.40(16) ?
C17 C18 C22 . . 120.35(16) ?
C19 C18 C22 . . 122.25(16) ?
C20 C19 C18 . . 121.69(15) ?
C20 C19 H19A . . 119.2 ?
C18 C19 H19A . . 119.2 ?
C19 C20 C15 . . 119.28(15) ?
C19 C20 H20A . . 120.4 ?
C15 C20 H20A . . 120.4 ?
C3 C21 H21A . . 109.5 ?
C3 C21 H21B . . 109.5 ?
H21A C21 H21B . . 109.5 ?
C3 C21 H21C . . 109.5 ?
H21A C21 H21C . . 109.5 ?
H21B C21 H21C . . 109.5 ?
C18 C22 H22A . . 109.5 ?
C18 C22 H22B . . 109.5 ?
H22A C22 H22B . . 109.5 ?
C18 C22 H22C . . 109.5 ?
H22A C22 H22C . . 109.5 ?
H22B C22 H22C . . 109.5 ?

loop_
_geom_bond_atom_site_label_1
_geom_bond_atom_site_label_2
_geom_bond_site_symmetry_2
_geom_bond_distance
_geom_bond_publ_flag
O1 C13 . 1.3526(18) ?
O1 C10 . 1.3792(18) ?
O2 C7 . 1.2262(19) ?
O3 N3 . 1.2354(18) ?
O4 N3 . 1.2264(19) ?
N1 C14 . 1.349(2) ?
N1 N2 . 1.3614(17) ?
N1 C15 . 1.430(2) ?
N2 C9 . 1.334(2) ?
N3 C13 . 1.423(2) ?
C1 C2 . 1.394(2) ?
C1 C6 . 1.397(2) ?
C1 H1A . 0.9300 ?
C2 C3 . 1.389(2) ?
C2 H2A . 0.9300 ?
C3 C4 . 1.391(3) ?
C3 C21 . 1.509(2) ?
C4 C5 . 1.388(2) ?
C4 H4A . 0.9300 ?
C5 C6 . 1.395(2) ?
C5 H5A . 0.9300 ?
C6 C7 . 1.499(2) ?
C7 C8 . 1.470(2) ?
C8 C14 . 1.383(2) ?
C8 C9 . 1.434(2) ?
C9 C10 . 1.457(2) ?
C10 C11 . 1.365(2) ?
C11 C12 . 1.420(2) ?
C11 H11A . 0.9300 ?
C12 C13 . 1.346(2) ?
C12 H12A . 0.9300 ?
C14 H14A . 0.9300 ?
C15 C16 . 1.389(2) ?
C15 C20 . 1.391(2) ?
C16 C17 . 1.386(2) ?
C16 H16A . 0.9300 ?
C17 C18 . 1.390(2) ?
C17 H17A . 0.9300 ?
C18 C19 . 1.396(2) ?
C18 C22 . 1.511(2) ?
C19 C20 . 1.389(2) ?
C19 H19A . 0.9300 ?
C20 H20A . 0.9300 ?
C21 H21A . 0.9600 ?
C21 H21B . 0.9600 ?
C21 H21C . 0.9600 ?
C22 H22A . 0.9600 ?
C22 H22B . 0.9600 ?
C22 H22C . 0.9600 ?

loop_
_geom_hbond_atom_site_label_D
_geom_hbond_atom_site_label_H
_geom_hbond_atom_site_label_A
_geom_hbond_site_symmetry_A
_geom_hbond_distance_DH
_geom_hbond_distance_HA
_geom_hbond_distance_DA
_geom_hbond_angle_DHA
_geom_hbond_publ_flag
C11 H11A O2 . 0.93 2.28 2.940(2) 128 yes
C14 H14A O3 1_465 0.93 2.42 3.352(2) 175 yes

loop_
_geom_torsion_atom_site_label_1
_geom_torsion_atom_site_label_2
_geom_torsion_atom_site_label_3
_geom_torsion_atom_site_label_4
_geom_torsion_site_symmetry_1
_geom_torsion_site_symmetry_2
_geom_torsion_site_symmetry_3
_geom_torsion_site_symmetry_4
_geom_torsion
_geom_torsion_publ_flag
C14 N1 N2 C9 . . . . 0.31(18) ?
C15 N1 N2 C9 . . . . -177.78(14) ?
C6 C1 C2 C3 . . . . -1.2(3) ?
C1 C2 C3 C4 . . . . 0.8(3) ?
C1 C2 C3 C21 . . . . -179.96(17) ?
C2 C3 C4 C5 . . . . 0.6(3) ?
C21 C3 C4 C5 . . . . -178.65(17) ?
C3 C4 C5 C6 . . . . -1.6(3) ?
C4 C5 C6 C1 . . . . 1.1(2) ?
C4 C5 C6 C7 . . . . 177.95(15) ?
C2 C1 C6 C5 . . . . 0.2(2) ?
C2 C1 C6 C7 . . . . -176.34(15) ?
C5 C6 C7 O2 . . . . -29.8(2) ?
C1 C6 C7 O2 . . . . 146.86(17) ?
C5 C6 C7 C8 . . . . 148.48(16) ?
C1 C6 C7 C8 . . . . -34.9(2) ?
O2 C7 C8 C14 . . . . 156.53(17) ?
C6 C7 C8 C14 . . . . -21.7(3) ?
O2 C7 C8 C9 . . . . -18.8(3) ?
C6 C7 C8 C9 . . . . 162.94(16) ?
N1 N2 C9 C8 . . . . -0.67(18) ?
N1 N2 C9 C10 . . . . 179.90(14) ?
C14 C8 C9 N2 . . . . 0.77(19) ?
C7 C8 C9 N2 . . . . 176.92(16) ?
C14 C8 C9 C10 . . . . -179.89(17) ?
C7 C8 C9 C10 . . . . -3.7(3) ?
C13 O1 C10 C11 . . . . 0.64(18) ?
C13 O1 C10 C9 . . . . -177.09(14) ?
N2 C9 C10 C11 . . . . -175.27(19) ?
C8 C9 C10 C11 . . . . 5.4(3) ?
N2 C9 C10 O1 . . . . 1.7(2) ?
C8 C9 C10 O1 . . . . -177.61(16) ?
O1 C10 C11 C12 . . . . -0.40(19) ?
C9 C10 C11 C12 . . . . 176.65(19) ?
C10 C11 C12 C13 . . . . 0.0(2) ?
C11 C12 C13 O1 . . . . 0.4(2) ?
C11 C12 C13 N3 . . . . -179.11(18) ?
C10 O1 C13 C12 . . . . -0.66(19) ?
C10 O1 C13 N3 . . . . 178.94(14) ?
O4 N3 C13 C12 . . . . -175.80(19) ?
O3 N3 C13 C12 . . . . 4.0(3) ?
O4 N3 C13 O1 . . . . 4.7(2) ?
O3 N3 C13 O1 . . . . -175.53(15) ?
N2 N1 C14 C8 . . . . 0.17(19) ?
C15 N1 C14 C8 . . . . 178.05(15) ?
C9 C8 C14 N1 . . . . -0.54(18) ?
C7 C8 C14 N1 . . . . -176.89(15) ?
C14 N1 C15 C16 . . . . 177.34(17) ?
N2 N1 C15 C16 . . . . -4.9(2) ?
C14 N1 C15 C20 . . . . -4.1(3) ?
N2 N1 C15 C20 . . . . 173.63(15) ?
C20 C15 C16 C17 . . . . -2.2(3) ?
N1 C15 C16 C17 . . . . 176.38(16) ?
C15 C16 C17 C18 . . . . -1.0(3) ?
C16 C17 C18 C19 . . . . 2.6(3) ?
C16 C17 C18 C22 . . . . -176.83(18) ?
C17 C18 C19 C20 . . . . -1.0(3) ?
C22 C18 C19 C20 . . . . 178.38(18) ?
C18 C19 C20 C15 . . . . -2.0(3) ?
C16 C15 C20 C19 . . . . 3.7(3) ?
N1 C15 C20 C19 . . . . -174.87(16) ?

loop_
_cod_related_entry_id
_cod_related_entry_database
_cod_related_entry_code
1 ChemSpider 9778199
